data_2203768
loop_
_publ_author_name
'Minghua Yang'
'Chunlin Ni'
'Yunfa Zheng'
'Weijin Gu'

_publ_section_title
;
 Bis[1-(4-chlorobenzyl)-3-methylpyrazinium]
 bis(maleonitriledithiolato)nickelate(II)
;
_journal_issue 6
_journal_name_full 'Acta Crystallographica Section E'
_journal_page_first m833
_journal_page_last m835
_journal_paper_doi 10.1107/S1600536804011705
_journal_volume 60
_journal_year 2004
_chemical_formula_iupac '(C12 H12 Cl N2)2 [Ni (C4 N2 S2)2]'
_chemical_formula_moiety '2C12 H12 Cl N2 1+, C8 N4 Ni S4 2-'
_chemical_formula_sum 'C32 H24 Cl2 N8 Ni S4'
_chemical_formula_weight 778.44
_chemical_name_systematic
;
Bis[1-(4-chlorobenzyl)-3-methylpyrazinium]
bis(maleonitriledithiolato)nickelate(II)
;
_space_group_IT_number 14
_symmetry_cell_setting monoclinic
_symmetry_space_group_name_Hall '-P 2yn'
_symmetry_space_group_name_H-M 'P 1 21/n 1'
_atom_sites_solution_hydrogens geom
_atom_sites_solution_primary direct
_atom_sites_solution_secondary difmap
_cell_angle_alpha 90.00
_cell_angle_beta 93.930(10)
_cell_angle_gamma 90.00
_cell_formula_units_Z 2
_cell_length_a 6.940(2)
_cell_length_b 15.994(4)
_cell_length_c 15.573(4)
_cell_measurement_reflns_used 918
_cell_measurement_temperature 293(2)
_cell_measurement_theta_max 25.79
_cell_measurement_theta_min 2.55
_cell_volume 1724.5(8)
_computing_cell_refinement SMART
_computing_data_collection 'SMART (Bruker, 2000)'
_computing_data_reduction 'SAINT (Bruker, 2000)'
_computing_molecular_graphics SHELXTL
_computing_publication_material SHELXTL
_computing_structure_refinement SHELXTL
_computing_structure_solution 'SHELXTL (Bruker, 2000)'
_diffrn_ambient_temperature 293(2)
_diffrn_measured_fraction_theta_full 0.992
_diffrn_measured_fraction_theta_max 0.992
_diffrn_measurement_device_type 'Bruker SMART APEX CCD area-detector'
_diffrn_measurement_method '\f and \w'
_diffrn_radiation_monochromator graphite
_diffrn_radiation_source 'sealed tube'
_diffrn_radiation_type MoK\a
_diffrn_radiation_wavelength 0.71073
_diffrn_reflns_av_R_equivalents 0.0402
_diffrn_reflns_av_sigmaI/netI 0.0351
_diffrn_reflns_limit_h_max 8
_diffrn_reflns_limit_h_min -8
_diffrn_reflns_limit_k_max 19
_diffrn_reflns_limit_k_min -18
_diffrn_reflns_limit_l_max 18
_diffrn_reflns_limit_l_min -14
_diffrn_reflns_number 8430
_diffrn_reflns_theta_full 25.00
_diffrn_reflns_theta_max 25.00
_diffrn_reflns_theta_min 2.55
_diffrn_standards_decay_% 0
_diffrn_standards_number 0
_exptl_absorpt_coefficient_mu 0.997
_exptl_absorpt_correction_T_max 0.82
_exptl_absorpt_correction_T_min 0.79
_exptl_absorpt_correction_type multi-scan
_exptl_absorpt_process_details '(SADABS; Bruker, 2000)'
_exptl_crystal_colour red
_exptl_crystal_density_diffrn 1.499
_exptl_crystal_density_method 'not measured'
_exptl_crystal_description block
_exptl_crystal_F_000 796
_exptl_crystal_size_max 0.3
_exptl_crystal_size_mid 0.2
_exptl_crystal_size_min 0.2
_refine_diff_density_max 0.369
_refine_diff_density_min -0.213
_refine_ls_extinction_method none
_refine_ls_goodness_of_fit_ref 1.081
_refine_ls_hydrogen_treatment constr
_refine_ls_matrix_type full
_refine_ls_number_parameters 215
_refine_ls_number_reflns 3014
_refine_ls_number_restraints 0
_refine_ls_restrained_S_all 1.081
_refine_ls_R_factor_all 0.0394
_refine_ls_R_factor_gt 0.0320
_refine_ls_shift/su_max 0.000
_refine_ls_shift/su_mean 0.000
_refine_ls_structure_factor_coef Fsqd
_refine_ls_weighting_details 'calc w = 1/[\s^2^(Fo^2^)+(0.04P)^2^P] where P = (Fo^2^+2Fc^2^)/3'
_refine_ls_weighting_scheme calc
_refine_ls_wR_factor_gt 0.0800
_refine_ls_wR_factor_ref 0.0820
_reflns_number_gt 2467
_reflns_number_total 3014
_reflns_threshold_expression I>2\s(I)
_cod_data_source_file hg6041.cif
_cod_data_source_block I
_cod_original_sg_symbol_H-M 'P 21/n'
_cod_database_code 2203768
_cod_database_fobs_code 2203768

loop_
_symmetry_equiv_pos_as_xyz
'x, y, z'
'-x+1/2, y+1/2, -z+1/2'
'-x, -y, -z'
'x-1/2, -y-1/2, z-1/2'

loop_
_atom_site_label
_atom_site_fract_x
_atom_site_fract_y
_atom_site_fract_z
_atom_site_U_iso_or_equiv
_atom_site_adp_type
_atom_site_calc_flag
_atom_site_refinement_flags
_atom_site_occupancy
_atom_site_type_symbol
Ni1 0.0000 1.0000 0.0000 0.03940(13) Uani d S 1 Ni
S1 0.25878(9) 1.01015(3) 0.08538(4) 0.05333(18) Uani d . 1 S
S2 0.15548(8) 0.91051(3) -0.07335(3) 0.04978(17) Uani d . 1 S
N1 0.4522(4) 1.13296(16) 0.27379(16) 0.1030(9) Uani d . 1 N
N2 0.0634(4) 0.75601(14) -0.24805(14) 0.0905(8) Uani d . 1 N
C2 0.3380(4) 1.11192(15) 0.22219(16) 0.0656(7) Uani d . 1 C
C1 0.1950(3) 1.08616(13) 0.15739(13) 0.0491(5) Uani d . 1 C
C4 0.0284(3) 0.81164(14) -0.20647(14) 0.0539(6) Uani d . 1 C
C3 -0.0185(3) 0.87897(12) -0.15111(13) 0.0458(5) Uani d . 1 C
C5 0.2633(3) 0.12090(14) 0.85730(15) 0.0582(6) Uani d . 1 C
H5 0.3732 0.1230 0.8949 0.070 Uiso calc R 1 H
C6 0.2500(4) 0.06472(15) 0.79103(17) 0.0634(6) Uani d . 1 C
H6 0.3532 0.0287 0.7846 0.076 Uiso calc R 1 H
C7 -0.0506(4) 0.10927(14) 0.74698(15) 0.0562(6) Uani d . 1 C
C8 -0.0418(3) 0.16670(14) 0.81376(15) 0.0561(6) Uani d . 1 C
H8 -0.1469 0.2013 0.8213 0.067 Uiso calc R 1 H
C9 0.1165(4) 0.23253(15) 0.94113(15) 0.0642(7) Uani d . 1 C
H9A 0.0851 0.2019 0.9921 0.077 Uiso calc R 1 H
H9B 0.0155 0.2736 0.9291 0.077 Uiso calc R 1 H
C10 0.3040(3) 0.27770(13) 0.96061(13) 0.0502(5) Uani d . 1 C
C11 0.3348(3) 0.35317(14) 0.92235(14) 0.0532(6) Uani d . 1 C
H11 0.2410 0.3748 0.8830 0.064 Uiso calc R 1 H
C12 0.5023(4) 0.39761(14) 0.94121(15) 0.0604(6) Uani d . 1 C
H12 0.5225 0.4486 0.9145 0.072 Uiso calc R 1 H
C13 0.6383(4) 0.36555(16) 0.99976(17) 0.0644(7) Uani d . 1 C
C14 0.6114(4) 0.29135(17) 1.03927(16) 0.0746(8) Uani d . 1 C
H14 0.7050 0.2704 1.0792 0.090 Uiso calc R 1 H
C15 0.4434(4) 0.24738(15) 1.01941(16) 0.0697(7) Uani d . 1 C
H15 0.4242 0.1964 1.0462 0.084 Uiso calc R 1 H
C16 -0.2261(4) 0.10210(17) 0.68686(17) 0.0815(8) Uani d . 1 C
H16A -0.1988 0.1238 0.6315 0.122 Uiso calc R 1 H
H16B -0.3296 0.1335 0.7091 0.122 Uiso calc R 1 H
H16C -0.2631 0.0444 0.6812 0.122 Uiso calc R 1 H
Cl1 0.84997(11) 0.42090(5) 1.02396(6) 0.1034(3) Uani d . 1 Cl
N3 0.1155(3) 0.17275(10) 0.86706(11) 0.0505(5) Uani d . 1 N
N4 0.0972(3) 0.05911(12) 0.73550(13) 0.0624(5) Uani d . 1 N

loop_
_atom_site_aniso_label
_atom_site_aniso_U_11
_atom_site_aniso_U_22
_atom_site_aniso_U_33
_atom_site_aniso_U_12
_atom_site_aniso_U_13
_atom_site_aniso_U_23
Ni1 0.0462(2) 0.0306(2) 0.0410(2) -0.00013(15) -0.00067(16) -0.00112(14)
S1 0.0523(4) 0.0499(3) 0.0560(4) 0.0062(3) -0.0089(3) -0.0102(3)
S2 0.0532(4) 0.0420(3) 0.0538(3) 0.0045(2) 0.0017(3) -0.0070(2)
N1 0.109(2) 0.098(2) 0.0950(19) 0.0060(16) -0.0455(16) -0.0295(15)
N2 0.144(2) 0.0586(15) 0.0720(15) 0.0009(14) 0.0305(15) -0.0191(12)
C2 0.0784(18) 0.0531(15) 0.0628(16) 0.0042(13) -0.0139(13) -0.0080(12)
C1 0.0658(16) 0.0373(12) 0.0432(12) -0.0042(11) -0.0043(10) -0.0029(9)
C4 0.0691(16) 0.0445(13) 0.0489(13) -0.0039(11) 0.0112(11) 0.0005(11)
C3 0.0630(15) 0.0345(11) 0.0402(12) -0.0049(10) 0.0056(10) -0.0014(9)
C5 0.0564(15) 0.0484(14) 0.0699(16) -0.0048(12) 0.0062(12) 0.0051(12)
C6 0.0653(17) 0.0477(14) 0.0785(18) 0.0024(12) 0.0144(14) 0.0019(12)
C7 0.0683(16) 0.0445(13) 0.0559(14) -0.0060(12) 0.0053(12) 0.0038(11)
C8 0.0578(15) 0.0429(13) 0.0684(16) -0.0005(11) 0.0094(12) 0.0045(11)
C9 0.0713(17) 0.0599(15) 0.0634(15) -0.0171(13) 0.0189(12) -0.0116(12)
C10 0.0616(14) 0.0408(12) 0.0486(13) -0.0045(11) 0.0084(11) -0.0013(10)
C11 0.0598(15) 0.0468(13) 0.0517(13) -0.0015(11) -0.0050(11) 0.0039(10)
C12 0.0708(17) 0.0433(13) 0.0673(16) -0.0092(12) 0.0063(13) 0.0030(11)
C13 0.0577(16) 0.0530(15) 0.0822(18) -0.0005(12) 0.0011(13) -0.0166(13)
C14 0.078(2) 0.0545(17) 0.087(2) 0.0133(14) -0.0269(15) -0.0020(13)
C15 0.091(2) 0.0428(14) 0.0735(17) -0.0001(13) -0.0042(15) 0.0159(12)
C16 0.090(2) 0.0755(19) 0.0768(19) 0.0036(16) -0.0084(15) -0.0045(14)
Cl1 0.0587(5) 0.0960(6) 0.1540(8) -0.0157(4) -0.0026(5) -0.0389(5)
N3 0.0564(12) 0.0399(10) 0.0562(11) -0.0110(9) 0.0111(9) 0.0037(8)
N4 0.0747(15) 0.0496(12) 0.0639(13) -0.0005(11) 0.0127(11) -0.0005(9)

loop_
_atom_type_symbol
_atom_type_description
_atom_type_scat_dispersion_real
_atom_type_scat_dispersion_imag
_atom_type_scat_source
C C 0.0033 0.0016 'International Tables Vol C Tables 4.2.6.8 and 6.1.1.4'
H H 0.0000 0.0000 'International Tables Vol C Tables 4.2.6.8 and 6.1.1.4'
N N 0.0061 0.0033 'International Tables Vol C Tables 4.2.6.8 and 6.1.1.4'
S S 0.1246 0.1234 'International Tables Vol C Tables 4.2.6.8 and 6.1.1.4'
Cl Cl 0.1484 0.1585 'International Tables Vol C Tables 4.2.6.8 and 6.1.1.4'
Ni Ni 0.3393 1.1124 'International Tables Vol C Tables 4.2.6.8 and 6.1.1.4'

loop_
_geom_angle_atom_site_label_1
_geom_angle_atom_site_label_2
_geom_angle_atom_site_label_3
_geom_angle_site_symmetry_1
_geom_angle_site_symmetry_3
_geom_angle
S2 Ni1 S2 3_575 . 180.0
S2 Ni1 S1 3_575 3_575 87.20(3)
S2 Ni1 S1 . 3_575 92.80(3)
S2 Ni1 S1 3_575 . 92.80(3)
S2 Ni1 S1 . . 87.20(3)
S1 Ni1 S1 3_575 . 180.0
C1 S1 Ni1 . . 102.25(8)
C3 S2 Ni1 . . 102.33(8)
N1 C2 C1 . . 179.6(3)
C3 C1 C2 3_575 . 121.2(2)
C3 C1 S1 3_575 . 121.09(16)
C2 C1 S1 . . 117.67(18)
N2 C4 C3 . . 177.3(2)
C1 C3 C4 3_575 . 120.8(2)
C1 C3 S2 3_575 . 121.35(16)
C4 C3 S2 . . 117.78(18)
N3 C5 C6 . . 118.8(2)
N3 C5 H5 . . 120.6
C6 C5 H5 . . 120.6
N4 C6 C5 . . 123.2(2)
N4 C6 H6 . . 118.4
C5 C6 H6 . . 118.4
N4 C7 C8 . . 120.5(2)
N4 C7 C16 . . 118.4(2)
C8 C7 C16 . . 121.0(2)
N3 C8 C7 . . 120.6(2)
N3 C8 H8 . . 119.7
C7 C8 H8 . . 119.7
N3 C9 C10 . . 114.92(19)
N3 C9 H9A . . 108.5
C10 C9 H9A . . 108.5
N3 C9 H9B . . 108.5
C10 C9 H9B . . 108.5
H9A C9 H9B . . 107.5
C11 C10 C15 . . 118.5(2)
C11 C10 C9 . . 119.7(2)
C15 C10 C9 . . 121.7(2)
C10 C11 C12 . . 121.1(2)
C10 C11 H11 . . 119.4
C12 C11 H11 . . 119.4
C13 C12 C11 . . 118.9(2)
C13 C12 H12 . . 120.6
C11 C12 H12 . . 120.6
C14 C13 C12 . . 121.4(2)
C14 C13 Cl1 . . 119.3(2)
C12 C13 Cl1 . . 119.3(2)
C13 C14 C15 . . 119.1(2)
C13 C14 H14 . . 120.5
C15 C14 H14 . . 120.5
C10 C15 C14 . . 121.0(2)
C10 C15 H15 . . 119.5
C14 C15 H15 . . 119.5
C7 C16 H16A . . 109.5
C7 C16 H16B . . 109.5
H16A C16 H16B . . 109.5
C7 C16 H16C . . 109.5
H16A C16 H16C . . 109.5
H16B C16 H16C . . 109.5
C8 N3 C5 . . 119.2(2)
C8 N3 C9 . . 119.2(2)
C5 N3 C9 . . 121.4(2)
C7 N4 C6 . . 117.6(2)

loop_
_geom_bond_atom_site_label_1
_geom_bond_atom_site_label_2
_geom_bond_site_symmetry_2
_geom_bond_distance
Ni1 S2 3_575 2.1648(6)
Ni1 S2 . 2.1648(6)
Ni1 S1 3_575 2.1662(7)
Ni1 S1 . 2.1662(7)
S1 C1 . 1.732(2)
S2 C3 . 1.726(2)
N1 C2 . 1.140(3)
N2 C4 . 1.136(3)
C2 C1 . 1.427(3)
C1 C3 3_575 1.344(3)
C4 C3 . 1.431(3)
C3 C1 3_575 1.344(3)
C5 N3 . 1.336(3)
C5 C6 . 1.367(3)
C5 H5 . 0.9300
C6 N4 . 1.325(3)
C6 H6 . 0.9300
C7 N4 . 1.324(3)
C7 C8 . 1.386(3)
C7 C16 . 1.489(3)
C8 N3 . 1.328(3)
C8 H8 . 0.9300
C9 N3 . 1.498(3)
C9 C10 . 1.501(3)
C9 H9A . 0.9700
C9 H9B . 0.9700
C10 C11 . 1.369(3)
C10 C15 . 1.374(3)
C11 C12 . 1.377(3)
C11 H11 . 0.9300
C12 C13 . 1.367(3)
C12 H12 . 0.9300
C13 C14 . 1.355(4)
C13 Cl1 . 1.734(3)
C14 C15 . 1.378(3)
C14 H14 . 0.9300
C15 H15 . 0.9300
C16 H16A . 0.9600
C16 H16B . 0.9600
C16 H16C . 0.9600
